data_7707048
loop_
_publ_author_name
'Ouyang, Zhi-Jian'
'Mo, Xiao-Ying'
'Ye, Jia-Qi'
'Yu, Xiao-Xuan'
'Huang, Shu-Yuan'
'Liu, Xiao-Ling'
'Chen, Wen-Bin'
'Gao, Song'
'Dong, Wen'

_publ_section_title
;
 High temperature anionic Fe(III) spin crossover behavior in a
 mixed-valence Fe(II)/Fe(III) complex.
;
_journal_issue 17
_journal_name_full 'Dalton transactions (Cambridge, England : 2003)'
_journal_page_first 5960
_journal_page_last 5967
_journal_paper_doi 10.1039/d1dt00111f
_journal_volume 50
_journal_year 2021
_chemical_formula_moiety '4(C22 H12 Fe N12 O4), 2(C36 H24 Fe N6), 6(C4 H9 N O), 7(H2 O)'
_chemical_formula_sum 'C184 H164 Fe6 N66 O29'
_chemical_formula_weight 4098.90
_space_group_crystal_system triclinic
_space_group_IT_number 2
_space_group_name_Hall '-P 1'
_space_group_name_H-M_alt 'P -1'
_atom_sites_solution_hydrogens mixed
_atom_sites_solution_primary dual
_audit_creation_date 2019-04-27
_audit_creation_method
;
Olex2 1.2
(compiled 2018.05.29 svn.r3508 for OlexSys, GUI svn.r5506)
;
_audit_update_record
;
2019-04-28 deposited with the CCDC.	2021-03-31 downloaded from the CCDC.
;
_cell_angle_alpha 82.518(2)
_cell_angle_beta 74.902(2)
_cell_angle_gamma 84.267(2)
_cell_formula_units_Z 1
_cell_length_a 16.2038(4)
_cell_length_b 16.8009(3)
_cell_length_c 17.1213(3)
_cell_measurement_reflns_used 23880
_cell_measurement_temperature 100.00(10)
_cell_measurement_theta_max 76.4440
_cell_measurement_theta_min 2.6600
_cell_volume 4451.26(16)
_computing_cell_refinement 'CrysAlisPro 1.171.39.46 (Rigaku OD, 2018)'
_computing_data_collection 'CrysAlisPro 1.171.39.46 (Rigaku OD, 2018)'
_computing_data_reduction 'CrysAlisPro 1.171.39.46 (Rigaku OD, 2018)'
_computing_molecular_graphics 'Olex2 (Dolomanov et al., 2009)'
_computing_publication_material 'Olex2 (Dolomanov et al., 2009)'
_computing_structure_refinement 'ShelXL (Sheldrick, 2015)'
_computing_structure_solution 'ShelXT (Sheldrick, 2015)'
_diffrn_ambient_environment N~2~
_diffrn_ambient_temperature 100.00(10)
_diffrn_detector 'CCD plate'
_diffrn_detector_type HyPix
_diffrn_measured_fraction_theta_full 0.999
_diffrn_measured_fraction_theta_max 0.963
_diffrn_measurement_details
;
List of Runs (angles in degrees, time in seconds):

  # Type    Start    End  Width  t~exp~   \w     \q     \k     \f   Frames
#--------------------------------------------------------------------------
  1  \w    -28.00  50.00   0.50    0.50    --   46.37 -25.00  57.00  156
  2  \w     -5.00  62.00   0.50    0.50    --   46.37 -57.00   0.00  134
  3  \w     33.00 118.00   0.50    0.50    --   46.37  25.00-139.00  170
  4  \w    134.00 178.00   0.50    3.00    --  107.00  25.00-139.00   88
  5  \w    133.00 178.00   0.50    3.00    --  107.00  15.00   0.00   90
  6  \w     96.00 130.00   0.50    3.00    --  107.00  25.00-139.00   68
  7  \w     89.00 129.00   0.50    3.00    --  107.00  15.00   0.00   80
  8  \w     49.00  75.00   0.50    3.00    --  107.00 -45.00  90.00   52
  9  \w    101.00 127.00   0.50    3.00    --  107.00 -77.00 150.00   52
 10  \w     76.00 122.00   0.50    3.00    --  107.00-134.00  68.08   92
 11  \w     82.00 117.00   0.50    3.00    --  107.00-125.00  30.00   70
 12  \w     58.00 115.00   0.50    3.00    --  107.00-125.00  90.00  114
 13  \w     51.00  77.00   0.50    3.00    --  107.00-125.00  30.00   52
 14  \w     34.00  96.00   0.50    3.00    --  107.00 -94.00  90.00  124
 15  \w     42.00 105.00   0.50    3.00    --  107.00 -94.00 120.00  126
 16  \w     36.00  77.00   0.50    3.00    --  107.00 -45.00   0.00   82
 17  \w     46.00  79.00   0.50    3.00    --  107.00 -45.00 -60.00   66
 18  \w     36.00 127.00   0.50    3.00    --  107.00 -77.00-120.00  182
 19  \w     73.00 116.00   0.50    3.00    --  107.00-125.00-150.00   86
 20  \w     67.00 103.00   0.50    3.00    --  107.00 -94.00-180.00   72
 21  \w     36.00  69.00   0.50    3.00    --  107.00 -30.00-150.00   66
 22  \w     44.00  70.00   0.50    3.00    --  107.00 -45.00-180.00   52
 23  \w     35.00  62.00   0.50    3.00    --  107.00 -30.00-120.00   54
 24  \w     34.00 108.00   0.50    3.00    --  107.00 -94.00  30.00  148
 25  \w     31.00  72.00   0.50    3.00    --  107.00 -25.00  57.00   82
 26  \w     35.00  79.00   0.50    3.00    --  107.00 -45.00 120.00   88
 27  \w     38.00  68.00   0.50    3.00    --  107.00 -30.00 150.00   60
 28  \w     34.00  75.00   0.50    3.00    --  107.00 -77.00 150.00   82
 29  \w     32.00  71.00   0.50    3.00    --  107.00 -30.00  30.00   78
 30  \w    -25.00  68.00   0.50    0.50    --   46.37 -77.00 150.00  186
 31  \w    -15.00  22.00   0.50    0.50    --  -46.37  25.00-139.00   74
 32  \w    -68.00 -35.00   0.50    3.00    -- -102.00  25.00-139.00   66
 33  \w    -70.00 -29.00   0.50    3.00    -- -102.00  61.00 -60.00   82
 34  \w    -94.00 -22.00   0.50    0.50    --  -46.37 125.00 -60.00  144
 35  \w   -117.00 -32.00   0.50    0.50    --  -46.37 -25.00  57.00  170
 36  \w   -107.00 -77.00   0.50    0.50    --  -46.37-125.00  30.00   60
 37  \w   -142.00-116.00   0.50    3.00    -- -102.00 -94.00 -60.00   52
 38  \w   -177.00-123.00   0.50    3.00    -- -102.00 -25.00  57.00  108
 39  \w   -169.00-144.00   0.50    3.00    -- -102.00 -94.00 -60.00   50
 40  \w   -116.00 -26.00   0.50    3.00    -- -102.00  15.00-120.00  180
 41  \w   -116.00 -90.00   0.50    3.00    -- -102.00 125.00-180.00   52
 42  \w   -116.00 -55.00   0.50    3.00    -- -102.00 125.00 -90.00  122
 43  \w   -116.00 -78.00   0.50    3.00    -- -102.00  61.00 -60.00   76
 44  \w   -117.00 -67.00   0.50    3.00    -- -102.00  61.00  30.00  100
;
_diffrn_measurement_device 'four-circle diffractometer'
_diffrn_measurement_device_type 'XtaLAB Synergy R, DW system, HyPix'
_diffrn_measurement_method '\w scans'
_diffrn_orient_matrix_type 'CrysAlisPro convention (1999,Acta A55,543-557)'
_diffrn_orient_matrix_UB_11 0.0597501000
_diffrn_orient_matrix_UB_12 -0.0229884000
_diffrn_orient_matrix_UB_13 -0.0809551000
_diffrn_orient_matrix_UB_21 0.0780454000
_diffrn_orient_matrix_UB_22 0.0196930000
_diffrn_orient_matrix_UB_23 0.0277952000
_diffrn_orient_matrix_UB_31 0.0090622000
_diffrn_orient_matrix_UB_32 -0.0876219000
_diffrn_orient_matrix_UB_33 0.0382445000
_diffrn_radiation_monochromator mirror
_diffrn_radiation_probe x-ray
_diffrn_radiation_type CuK\a
_diffrn_radiation_wavelength 1.54184
_diffrn_reflns_av_R_equivalents 0.0428
_diffrn_reflns_av_unetI/netI 0.0437
_diffrn_reflns_Laue_measured_fraction_full 0.999
_diffrn_reflns_Laue_measured_fraction_max 0.963
_diffrn_reflns_limit_h_max 20
_diffrn_reflns_limit_h_min -20
_diffrn_reflns_limit_k_max 16
_diffrn_reflns_limit_k_min -21
_diffrn_reflns_limit_l_max 21
_diffrn_reflns_limit_l_min -19
_diffrn_reflns_number 60753
_diffrn_reflns_point_group_measured_fraction_full 0.999
_diffrn_reflns_point_group_measured_fraction_max 0.963
_diffrn_reflns_theta_full 67.684
_diffrn_reflns_theta_max 77.089
_diffrn_reflns_theta_min 2.659
_diffrn_source 'Rotating-anode X-ray tube'
_diffrn_source_type 'Rigaku (Cu) X-ray Source'
_exptl_absorpt_coefficient_mu 4.603
_exptl_absorpt_correction_T_max 1.00000
_exptl_absorpt_correction_T_min 0.74022
_exptl_absorpt_correction_type multi-scan
_exptl_absorpt_process_details
;
CrysAlisPro 1.171.39.46 (Rigaku Oxford Diffraction, 2018)
Empirical absorption correction using spherical harmonics,
 implemented in SCALE3 ABSPACK scaling algorithm.
;
_exptl_crystal_colour black
_exptl_crystal_colour_primary black
_exptl_crystal_density_diffrn 1.529
_exptl_crystal_description block
_exptl_crystal_F_000 2118
_exptl_crystal_size_max 0.1
_exptl_crystal_size_mid 0.1
_exptl_crystal_size_min 0.05
_refine_diff_density_max 0.994
_refine_diff_density_min -0.614
_refine_diff_density_rms 0.065
_refine_ls_extinction_method none
_refine_ls_goodness_of_fit_ref 1.102
_refine_ls_hydrogen_treatment mixed
_refine_ls_matrix_type full
_refine_ls_number_parameters 1367
_refine_ls_number_reflns 18150
_refine_ls_number_restraints 6
_refine_ls_restrained_S_all 1.104
_refine_ls_R_factor_all 0.0596
_refine_ls_R_factor_gt 0.0498
_refine_ls_shift/su_max 0.001
_refine_ls_shift/su_mean 0.000
_refine_ls_structure_factor_coef Fsqd
_refine_ls_weighting_details 'w=1/[\s^2^(Fo^2^)+(0.0726P)^2^+2.4528P] where P=(Fo^2^+2Fc^2^)/3'
_refine_ls_weighting_scheme calc
_refine_ls_wR_factor_gt 0.1355
_refine_ls_wR_factor_ref 0.1412
_reflns_Friedel_coverage 0.000
_reflns_number_gt 15067
_reflns_number_total 18150
_reflns_threshold_expression 'I > 2\s(I)'
_cod_data_source_file d1dt00111f2.cif
_cod_data_source_block 18-11-26-40_oy-5
_cod_depositor_comments 'Adding full bibliography for 7707047--7707048.cif.'
_cod_database_code 7707048
_shelx_shelxl_version_number 2014/7
_chemical_oxdiff_formula 'C H O N Fe'
_shelx_space_group_comment
;
The symmetry employed for this shelxl refinement is uniquely defined
by the following loop, which should always be used as a source of
symmetry information in preference to the above space-group names.
They are only intended as comments.
;
_shelx_estimated_absorpt_t_max 0.803
_shelx_estimated_absorpt_t_min 0.656
_reflns_odcompleteness_completeness 99.94
_reflns_odcompleteness_iscentric 1
_reflns_odcompleteness_theta 66.97
_olex2_refinement_description
;
1. Others
 Fixed Sof: O15(0.5) H15A(0.5) H15B(0.5) H96A(0.5) H96B(0.5) H96C(0.5)
 H96D(0.5) H96E(0.5) H96F(0.5) H97A(0.5) H97B(0.5) H97C(0.5) H97D(0.5)
 H97E(0.5) H97F(0.5) H99A(0.5) H99B(0.5) H99C(0.5) H99D(0.5) H99E(0.5)
 H99F(0.5) O18(0.5) N34(0.5) C95(0.5) O17(0.5) N33(0.5) C98(0.5) O13(0.4)
 H13A(0.4) H13B(0.4) O14(0.6) H14A(0.6) H14B(0.6)
 Fixed Uiso: H2(0.053) H4(0.053) H3(0.039) H4A(0.041) H5(0.041) H6(0.041)
 H8(0.035) H14(0.038) H15(0.04) H16(0.04) H17(0.036) H19(0.033) H6A(0.08)
 H8A(0.059) H25(0.048) H26(0.05) H27(0.054) H28(0.058) H30(0.05) H36(0.039)
 H37(0.041) H38(0.044) H39(0.043) H41(0.038) H45(0.037) H46(0.042) H47(0.04)
 H49(0.039) H50(0.041) H52(0.041) H53(0.041) H54(0.035) H57(0.047) H58(0.052)
 H59(0.051) H61(0.049) H62(0.048) H64(0.045) H65(0.043) H66(0.037) H69(0.038)
 H70(0.044) H71(0.045) H73(0.044) H74(0.046) H76(0.045) H77(0.043) H78(0.038)
 H81A(0.078) H81B(0.078) H81C(0.078) H82A(0.074) H82B(0.074) H82C(0.074)
 H84A(0.07) H84B(0.07) H84C(0.07) H90A(0.155) H90B(0.155) H90C(0.155)
 H91A(0.14) H91B(0.14) H91C(0.14) H94A(0.1) H94B(0.1) H94C(0.1) H12A(0.074)
 H12B(0.074) H15A(0.08) H15B(0.08) H16A(0.075) H16B(0.075) H96A(0.142)
 H96B(0.142) H96C(0.142) H96D(0.142) H96E(0.142) H96F(0.142) H97A(0.097)
 H97B(0.097) H97C(0.097) H97D(0.097) H97E(0.097) H97F(0.097) H99A(0.067)
 H99B(0.067) H99C(0.067) H99D(0.067) H99E(0.067) H99F(0.067) H13A(0.164)
 H13B(0.164) H14A(0.157) H14B(0.157)
 Fixed X: H2(0.0954) H4(0.5559) H3(0.1368) H4A(0.0633) H5(0.0216) H6(0.0313)
 H8(0.1746) H14(0.5272) H15(0.619) H16(0.6707) H17(0.6513) H19(0.4207)
 H6A(0.1548) H8A(0.5755) H25(0.3852) H26(0.3528) H27(0.2896) H28(0.216)
 H30(0.1946) H36(0.5709) H37(0.6675) H38(0.7112) H39(0.6798) H41(0.4328)
 H45(0.1799) H46(0.1754) H47(0.2922) H49(0.4477) H50(0.5673) H52(0.6446)
 H53(0.6364) H54(0.5089) H57(0.1713) H58(0.0308) H59(-0.0319) H61(-0.0144)
 H62(0.072) H64(0.2204) H65(0.3618) H66(0.4074) H69(0.3439) H70(0.3937)
 H71(0.4362) H73(0.453) H74(0.4285) H76(0.3586) H77(0.2999) H78(0.2871)
 H81A(0.0601) H81B(0.0663) H81C(-0.0236) H82A(-0.0669) H82B(0.0171) H82C(-
 0.0316) H84A(0.0946) H84B(0.1726) H84C(0.1572) H90A(0.9267) H90B(0.91)
 H90C(0.8411) H91A(0.7673) H91B(0.8113) H91C(0.8646) H94A(0.8203) H94B(0.8185)
 H94C(0.9038) H12A(0.1342) H12B(0.1543) H15A(0.8614) H15B(0.8163) H16A(0.6983)
 H16B(0.7095) H96A(0.0372) H96B(-0.0319) H96C(0.0657) H97A(0.0127) H97B(-
 0.0111) H97C(-0.0812) H99A(-0.0476) H99B(0.0211) H99C(0.0501) H13A(0.0672)
 H13B(0.1505) H14A(0.0563) H14B(0.0105)
 Fixed Y: H2(1.0313) H4(0.4664) H3(0.9171) H4A(1.0153) H5(1.0807) H6(1.0889)
 H8(0.8789) H14(0.8393) H15(0.7891) H16(0.6812) H17(0.5629) H19(0.5513)
 H6A(0.3143) H8A(-0.1853) H25(-0.0794) H26(-0.0417) H27(0.0543) H28(0.1741)
 H30(0.2282) H36(0.1655) H37(0.1074) H38(0.0017) H39(-0.1024) H41(-0.0782)
 H45(0.6874) H46(0.7841) H47(0.858) H49(0.8851) H50(0.8476) H52(0.7457)
 H53(0.63) H54(0.5694) H57(0.5062) H58(0.4996) H59(0.594) H61(0.722)
 H62(0.8154) H64(0.8739) H65(0.8594) H66(0.7547) H69(0.5953) H70(0.4902)
 H71(0.3669) H73(0.2787) H74(0.2659) H76(0.3264) H77(0.4396) H78(0.5616)
 H81A(1.2598) H81B(1.1663) H81C(1.2137) H82A(1.2365) H82B(1.2756) H82C(1.3053)
 H84A(1.0513) H84B(1.1048) H84C(1.038) H90A(-0.569) H90B(-0.5531) H90C(-0.5929)
 H91A(-0.4797) H91B(-0.3982) H91C(-0.4764) H94A(-0.3973) H94B(-0.4899) H94C(-
 0.4471) H12A(0.3975) H12B(0.434) H15A(-0.2112) H15B(-0.2788) H16A(-0.2271)
 H16B(-0.2736) H96A(0.6462) H96B(0.7189) H96C(0.7345) H97A(0.8871) H97B(0.8296)
 H97C(0.8604) H99A(0.8) H99B(0.7269) H99C(0.8147) H13A(0.3795) H13B(0.3797)
 H14A(0.5161) H14B(0.4524)
 Fixed Z: H2(0.9915) H4(0.3148) H3(0.5583) H4A(0.6337) H5(0.7597) H6(0.8899)
 H8(0.8867) H14(0.5465) H15(0.4359) H16(0.3487) H17(0.3035) H19(0.4637)
 H6A(0.6699) H8A(-0.0032) H25(0.5407) H26(0.6688) H27(0.7678) H28(0.8008)
 H30(0.5699) H36(0.2505) H37(0.1482) H38(0.0569) H39(-0.0024) H41(0.1232)
 H45(0.3724) H46(0.4579) H47(0.4418) H49(0.3613) H50(0.2662) H52(0.1651)
 H53(0.1082) H54(0.1384) H57(0.321) H58(0.3179) H59(0.2376) H61(0.1331)
 H62(0.0561) H64(0.0124) H65(0.0185) H66(0.1028) H69(0.0457) H70(-0.033)
 H71(0.0254) H73(0.1578) H74(0.2948) H76(0.4303) H77(0.4928) H78(0.4152)
 H81A(1.2202) H81B(1.2424) H81C(1.2529) H82A(1.0928) H82B(1.0419) H82C(1.1259)
 H84A(1.1892) H84B(1.1541) H84C(1.1044) H90A(0.0483) H90B(-0.0387) H90C(0.0341)
 H91A(0.1569) H91B(0.1294) H91C(0.1533) H94A(-0.1328) H94B(-0.1046) H94C(-0.12)
 H12A(0.5423) H12B(0.602) H15A(0.0506) H15B(0.0606) H16A(-0.106) H16B(-0.0389)
 H96A(0.6088) H96B(0.6163) H96C(0.5876) H97A(0.4796) H97B(0.5607) H97C(0.5136)
 H99A(0.3626) H99B(0.3522) H99C(0.3434) H13A(0.4504) H13B(0.4132) H14A(0.4868)
 H14B(0.4917)
;
_olex2_submission_special_instructions 'No special instructions were received'
_oxdiff_exptl_absorpt_empirical_details
;
Empirical correction (ABSPACK) includes:
- Absorption correction using spherical harmonics
- Frame scaling
;
_oxdiff_exptl_absorpt_empirical_full_max 1.781
_oxdiff_exptl_absorpt_empirical_full_min 0.742

loop_
_space_group_symop_operation_xyz
'x, y, z'
'-x, -y, -z'

loop_
_atom_site_label
_atom_site_type_symbol
_atom_site_fract_x
_atom_site_fract_y
_atom_site_fract_z
_atom_site_U_iso_or_equiv
_atom_site_adp_type
_atom_site_occupancy
_atom_site_site_symmetry_order
_atom_site_calc_flag
_atom_site_refinement_flags_posn
_atom_site_refinement_flags_adp
_atom_site_refinement_flags_occupancy
_atom_site_disorder_assembly
_atom_site_disorder_group
Fe1 Fe 0.28874(3) 0.72138(2) 0.66863(2) 0.02467(10) Uani 1 1 d . . . . .
O1 O 0.22869(13) 0.79596(11) 0.60613(11) 0.0302(4) Uani 1 1 d . . . . .
O2 O 0.11386(14) 0.98721(12) 0.97628(12) 0.0354(4) Uani 1 1 d . . . . .
H2 H 0.0954 1.0313 0.9915 0.053 Uiso 1 1 calc GR . . . .
O3 O 0.38724(12) 0.78109(10) 0.63200(11) 0.0280(4) Uani 1 1 d . . . . .
O4 O 0.51642(13) 0.47889(11) 0.35301(12) 0.0354(4) Uani 1 1 d . . . . .
H4 H 0.5559 0.4664 0.3148 0.053 Uiso 1 1 calc GR . . . .
N1 N 0.23581(14) 0.78588(12) 0.75432(13) 0.0263(4) Uani 1 1 d . . . . .
N2 N 0.24749(15) 0.76793(13) 0.82766(13) 0.0281(5) Uani 1 1 d . . . . .
N3 N 0.32325(17) 0.65200(14) 0.88757(14) 0.0350(5) Uani 1 1 d . . . . .
N4 N 0.37000(17) 0.58787(14) 0.85351(14) 0.0349(5) Uani 1 1 d . . . . .
N5 N 0.37405(15) 0.59380(13) 0.77511(14) 0.0307(5) Uani 1 1 d . . . . .
N6 N 0.33003(15) 0.66238(12) 0.75649(13) 0.0274(4) Uani 1 1 d . . . . .
N7 N 0.34433(14) 0.65854(12) 0.58162(12) 0.0250(4) Uani 1 1 d . . . . .
N8 N 0.30877(15) 0.59790(12) 0.56759(13) 0.0284(5) Uani 1 1 d . . . . .
N9 N 0.17654(16) 0.53517(14) 0.63883(15) 0.0367(5) Uani 1 1 d . . . . .
N10 N 0.11430(17) 0.55515(15) 0.70519(16) 0.0395(6) Uani 1 1 d . . . . .
N11 N 0.13131(16) 0.62037(14) 0.73159(15) 0.0340(5) Uani 1 1 d . . . . .
N12 N 0.20551(14) 0.64391(13) 0.68240(14) 0.0289(5) Uani 1 1 d . . . . .
C0AA C 0.44055(18) 0.75319(15) 0.56788(16) 0.0279(5) Uani 1 1 d . . . . .
C1 C 0.18708(17) 0.85251(14) 0.73166(15) 0.0258(5) Uani 1 1 d . . . . .
C2 C 0.18667(18) 0.85307(15) 0.64824(16) 0.0284(5) Uani 1 1 d . . . . .
C3 C 0.13857(19) 0.91609(16) 0.61232(17) 0.0325(6) Uani 1 1 d . . . . .
H3 H 0.1368 0.9171 0.5583 0.039 Uiso 1 1 calc R . . . .
C4 C 0.09516(19) 0.97483(17) 0.65767(17) 0.0341(6) Uani 1 1 d . . . . .
H4A H 0.0633 1.0153 0.6337 0.041 Uiso 1 1 calc R . . . .
C5 C 0.05382(19) 1.04094(16) 0.78411(18) 0.0345(6) Uani 1 1 d . . . . .
H5 H 0.0216 1.0807 0.7597 0.041 Uiso 1 1 calc R . . . .
C6 C 0.05891(19) 1.04573(16) 0.86226(17) 0.0340(6) Uani 1 1 d . . . . .
H6 H 0.0313 1.0889 0.8899 0.041 Uiso 1 1 calc R . . . .
C7 C 0.10594(18) 0.98527(16) 0.90018(16) 0.0310(5) Uani 1 1 d . . . . .
C8 C 0.14602(17) 0.91995(15) 0.85999(16) 0.0288(5) Uani 1 1 d . . . . .
H8 H 0.1746 0.8789 0.8867 0.035 Uiso 1 1 calc R . . . .
C9 C 0.14386(17) 0.91521(15) 0.77942(16) 0.0290(5) Uani 1 1 d . . . . .
C10 C 0.09627(18) 0.97730(16) 0.74044(17) 0.0302(5) Uani 1 1 d . . . . .
C11 C 0.29918(18) 0.69618(15) 0.82607(15) 0.0283(5) Uani 1 1 d . . . . .
C12 C 0.42227(17) 0.68386(14) 0.53748(15) 0.0259(5) Uani 1 1 d . . . . .
C14 C 0.51565(18) 0.79277(16) 0.52834(17) 0.0313(6) Uani 1 1 d . . . . .
H14 H 0.5272 0.8393 0.5465 0.038 Uiso 1 1 calc R . . . .
C15 C 0.57080(19) 0.76165(16) 0.46314(17) 0.0336(6) Uani 1 1 d . . . . .
H15 H 0.6190 0.7891 0.4359 0.040 Uiso 1 1 calc R . . . .
C16 C 0.62056(19) 0.65531(17) 0.37192(17) 0.0335(6) Uani 1 1 d . . . . .
H16 H 0.6707 0.6812 0.3487 0.040 Uiso 1 1 calc R . . . .
C17 C 0.60894(18) 0.58510(16) 0.34433(16) 0.0303(5) Uani 1 1 d . . . . .
H17 H 0.6513 0.5629 0.3035 0.036 Uiso 1 1 calc R . . . .
C18 C 0.53286(18) 0.54750(15) 0.37824(16) 0.0281(5) Uani 1 1 d . . . . .
C19 C 0.47047(17) 0.57793(15) 0.44120(15) 0.0273(5) Uani 1 1 d . . . . .
H19 H 0.4207 0.5513 0.4637 0.033 Uiso 1 1 calc R . . . .
C20 C 0.48215(17) 0.64879(15) 0.47108(15) 0.0266(5) Uani 1 1 d . . . . .
C21 C 0.55786(18) 0.68886(15) 0.43482(16) 0.0294(5) Uani 1 1 d . . . . .
C22 C 0.23152(18) 0.59104(16) 0.62627(16) 0.0303(5) Uani 1 1 d . . . . .
Fe2 Fe 0.31072(3) 0.08092(2) 0.34170(3) 0.03065(11) Uani 1 1 d . . . . .
O5 O 0.34741(13) -0.00025(11) 0.41510(12) 0.0352(4) Uani 1 1 d . . . . .
O6 O 0.15669(17) 0.28319(15) 0.71058(16) 0.0532(6) Uani 1 1 d . . . . .
H6A H 0.1548 0.3143 0.6699 0.080 Uiso 1 1 calc GR . . . .
O7 O 0.41766(13) 0.12661(11) 0.31685(12) 0.0328(4) Uani 1 1 d . . . . .
O8 O 0.53166(14) -0.16131(12) 0.02105(13) 0.0395(5) Uani 1 1 d . . . . .
H8A H 0.5755 -0.1853 -0.0032 0.059 Uiso 1 1 calc GR . . . .
N13 N 0.26506(15) 0.13545(13) 0.43729(15) 0.0326(5) Uani 1 1 d . . . . .
N14 N 0.22711(16) 0.20712(14) 0.43368(16) 0.0366(5) Uani 1 1 d . . . . .
N15 N 0.19507(18) 0.29857(15) 0.32099(18) 0.0443(6) Uani 1 1 d . . . . .
N16 N 0.21208(19) 0.29036(16) 0.24057(19) 0.0466(7) Uani 1 1 d . . . . .
N17 N 0.25135(18) 0.21898(15) 0.22539(17) 0.0427(6) Uani 1 1 d . . . . .
N18 N 0.26079(16) 0.17930(14) 0.29527(16) 0.0363(5) Uani 1 1 d . . . . .
N19 N 0.36281(15) 0.02399(13) 0.24873(14) 0.0304(5) Uani 1 1 d . . . . .
N20 N 0.32186(15) -0.02764(13) 0.22598(15) 0.0326(5) Uani 1 1 d . . . . .
N21 N 0.17634(16) -0.07140(14) 0.27823(16) 0.0373(5) Uani 1 1 d . . . . .
N22 N 0.11259(17) -0.04920(15) 0.34174(17) 0.0418(6) Uani 1 1 d . . . . .
N23 N 0.13675(16) 0.00551(15) 0.37867(17) 0.0410(6) Uani 1 1 d . . . . .
N24 N 0.21747(16) 0.01947(14) 0.33932(16) 0.0361(5) Uani 1 1 d . . . . .
C23 C 0.28134(19) 0.09444(16) 0.50682(18) 0.0340(6) Uani 1 1 d . . . . .
C24 C 0.32833(19) 0.02038(16) 0.48913(18) 0.0337(6) Uani 1 1 d . . . . .
C25 C 0.3546(2) -0.03052(17) 0.5516(2) 0.0397(7) Uani 1 1 d . . . . .
H25 H 0.3852 -0.0794 0.5407 0.048 Uiso 1 1 calc R . . . .
C26 C 0.3349(2) -0.00762(18) 0.6281(2) 0.0421(7) Uani 1 1 d . . . . .
H26 H 0.3528 -0.0417 0.6688 0.050 Uiso 1 1 calc R . . . .
C27 C 0.2708(2) 0.0888(2) 0.7279(2) 0.0453(7) Uani 1 1 d . . . . .
H27 H 0.2896 0.0543 0.7678 0.054 Uiso 1 1 calc R . . . .
C28 C 0.2269(2) 0.1604(2) 0.7480(2) 0.0483(8) Uani 1 1 d . . . . .
H28 H 0.2160 0.1741 0.8008 0.058 Uiso 1 1 calc R . . . .
C29 C 0.1984(2) 0.2128(2) 0.6880(2) 0.0449(7) Uani 1 1 d . . . . .
C30 C 0.2139(2) 0.19293(19) 0.6089(2) 0.0419(7) Uani 1 1 d . . . . .
H30 H 0.1946 0.2282 0.5699 0.050 Uiso 1 1 calc R . . . .
C31 C 0.25846(19) 0.11960(17) 0.58798(19) 0.0375(6) Uani 1 1 d . . . . .
C32 C 0.2882(2) 0.06602(18) 0.64836(19) 0.0397(7) Uani 1 1 d . . . . .
C33 C 0.22612(19) 0.22910(17) 0.3531(2) 0.0382(6) Uani 1 1 d . . . . .
C34 C 0.44695(17) 0.03825(15) 0.21385(17) 0.0289(5) Uani 1 1 d . . . . .
C35 C 0.47159(18) 0.09746(14) 0.25412(16) 0.0296(5) Uani 1 1 d . . . . .
C36 C 0.55526(19) 0.12433(16) 0.22693(17) 0.0324(6) Uani 1 1 d . . . . .
H36 H 0.5709 0.1655 0.2505 0.039 Uiso 1 1 calc R . . . .
C37 C 0.61263(19) 0.08922(16) 0.16591(18) 0.0344(6) Uani 1 1 d . . . . .
H37 H 0.6675 0.1074 0.1482 0.041 Uiso 1 1 calc R . . . .
C38 C 0.6554(2) -0.01428(17) 0.07070(18) 0.0367(6) Uani 1 1 d . . . . .
H38 H 0.7112 0.0017 0.0569 0.044 Uiso 1 1 calc R . . . .
C39 C 0.6368(2) -0.07620(17) 0.03483(18) 0.0359(6) Uani 1 1 d . . . . .
H39 H 0.6798 -0.1024 -0.0024 0.043 Uiso 1 1 calc R . . . .
C40 C 0.55252(19) -0.09976(16) 0.05465(17) 0.0326(6) Uani 1 1 d . . . . .
C41 C 0.48845(19) -0.06215(16) 0.11092(17) 0.0319(6) Uani 1 1 d . . . . .
H41 H 0.4328 -0.0782 0.1232 0.038 Uiso 1 1 calc R . . . .
C42 C 0.50701(18) 0.00049(15) 0.14977(16) 0.0294(5) Uani 1 1 d . . . . .
C43 C 0.59209(19) 0.02547(16) 0.12789(17) 0.0323(6) Uani 1 1 d . . . . .
C44 C 0.24034(18) -0.02800(16) 0.27815(18) 0.0332(6) Uani 1 1 d . . . . .
Fe3 Fe 0.31908(3) 0.61737(2) 0.22942(2) 0.02605(10) Uani 1 1 d . . . . .
N25 N 0.29911(15) 0.69552(12) 0.31047(13) 0.0278(4) Uani 1 1 d . . . . .
N26 N 0.43942(14) 0.64508(12) 0.21053(13) 0.0273(4) Uani 1 1 d . . . . .
N27 N 0.29767(15) 0.70702(12) 0.14770(13) 0.0283(5) Uani 1 1 d . . . . .
N28 N 0.19596(15) 0.60176(13) 0.24219(13) 0.0307(5) Uani 1 1 d . . . . .
N29 N 0.35330(15) 0.53744(13) 0.15036(13) 0.0283(5) Uani 1 1 d . . . . .
N30 N 0.33049(15) 0.52315(13) 0.30821(13) 0.0280(4) Uani 1 1 d . . . . .
C45 C 0.22865(18) 0.71462(16) 0.36679(16) 0.0308(5) Uani 1 1 d . . . . .
H45 H 0.1799 0.6874 0.3724 0.037 Uiso 1 1 calc R . . . .
C46 C 0.2251(2) 0.77400(17) 0.41781(17) 0.0352(6) Uani 1 1 d . . . . .
H46 H 0.1754 0.7841 0.4579 0.042 Uiso 1 1 calc R . . . .
C47 C 0.29478(19) 0.81743(16) 0.40889(16) 0.0330(6) Uani 1 1 d . . . . .
H47 H 0.2922 0.8580 0.4418 0.040 Uiso 1 1 calc R . . . .
C48 C 0.37031(18) 0.79996(15) 0.34940(16) 0.0286(5) Uani 1 1 d . . . . .
C49 C 0.44704(19) 0.84163(15) 0.33302(17) 0.0323(6) Uani 1 1 d . . . . .
H49 H 0.4477 0.8851 0.3613 0.039 Uiso 1 1 calc R . . . .
C50 C 0.51882(19) 0.81877(16) 0.27684(18) 0.0342(6) Uani 1 1 d . . . . .
H50 H 0.5673 0.8476 0.2662 0.041 Uiso 1 1 calc R . . . .
C51 C 0.52050(18) 0.75042(16) 0.23368(17) 0.0308(6) Uani 1 1 d . . . . .
C52 C 0.59368(19) 0.72009(17) 0.17810(17) 0.0341(6) Uani 1 1 d . . . . .
H52 H 0.6446 0.7457 0.1651 0.041 Uiso 1 1 calc R . . . .
C53 C 0.58831(19) 0.65203(17) 0.14358(17) 0.0345(6) Uani 1 1 d . . . . .
H53 H 0.6364 0.6300 0.1082 0.041 Uiso 1 1 calc R . . . .
C54 C 0.51076(17) 0.61600(16) 0.16165(16) 0.0288(5) Uani 1 1 d . . . . .
H54 H 0.5089 0.5694 0.1384 0.035 Uiso 1 1 calc R . . . .
C55 C 0.44556(18) 0.71056(15) 0.24777(15) 0.0277(5) Uani 1 1 d . . . . .
C56 C 0.36968(17) 0.73694(15) 0.30361(15) 0.0272(5) Uani 1 1 d . . . . .
C57 C 0.1475(2) 0.54462(19) 0.28739(18) 0.0388(7) Uani 1 1 d . . . . .
H57 H 0.1713 0.5062 0.3210 0.047 Uiso 1 1 calc R . . . .
C58 C 0.0624(2) 0.5407(2) 0.28587(19) 0.0435(7) Uani 1 1 d . . . . .
H58 H 0.0308 0.4996 0.3179 0.052 Uiso 1 1 calc R . . . .
C59 C 0.0250(2) 0.5965(2) 0.2380(2) 0.0423(7) Uani 1 1 d . . . . .
H59 H -0.0319 0.5940 0.2376 0.051 Uiso 1 1 calc R . . . .
C60 C 0.0739(2) 0.65785(18) 0.18917(18) 0.0361(6) Uani 1 1 d . . . . .
C61 C 0.0424(2) 0.72017(19) 0.13585(19) 0.0411(7) Uani 1 1 d . . . . .
H61 H -0.0144 0.7220 0.1331 0.049 Uiso 1 1 calc R . . . .
C62 C 0.0939(2) 0.77576(18) 0.08995(19) 0.0400(7) Uani 1 1 d . . . . .
H62 H 0.0720 0.8154 0.0561 0.048 Uiso 1 1 calc R . . . .
C63 C 0.1818(2) 0.77527(17) 0.09208(17) 0.0342(6) Uani 1 1 d . . . . .
C64 C 0.2392(2) 0.83152(16) 0.04558(18) 0.0371(6) Uani 1 1 d . . . . .
H64 H 0.2204 0.8739 0.0124 0.045 Uiso 1 1 calc R . . . .
C65 C 0.3231(2) 0.82321(17) 0.04971(17) 0.0355(6) Uani 1 1 d . . . . .
H65 H 0.3618 0.8594 0.0185 0.043 Uiso 1 1 calc R . . . .
C66 C 0.35016(19) 0.75989(16) 0.10118(16) 0.0309(6) Uani 1 1 d . . . . .
H66 H 0.4074 0.7547 0.1028 0.037 Uiso 1 1 calc R . . . .
C67 C 0.21373(18) 0.71509(15) 0.14334(16) 0.0290(5) Uani 1 1 d . . . . .
C68 C 0.15925(18) 0.65697(16) 0.19288(16) 0.0301(5) Uani 1 1 d . . . . .
C69 C 0.35995(19) 0.54571(16) 0.07046(16) 0.0317(6) Uani 1 1 d . . . . .
H69 H 0.3439 0.5953 0.0457 0.038 Uiso 1 1 calc R . . . .
C70 C 0.3903(2) 0.48229(17) 0.02254(17) 0.0364(6) Uani 1 1 d . . . . .
H70 H 0.3937 0.4902 -0.0330 0.044 Uiso 1 1 calc R . . . .
C71 C 0.4149(2) 0.40875(17) 0.05730(18) 0.0375(6) Uani 1 1 d . . . . .
H71 H 0.4362 0.3669 0.0254 0.045 Uiso 1 1 calc R . . . .
C72 C 0.4079(2) 0.39698(16) 0.14158(17) 0.0345(6) Uani 1 1 d . . . . .
C73 C 0.4289(2) 0.32251(17) 0.18594(18) 0.0368(6) Uani 1 1 d . . . . .
H73 H 0.4530 0.2787 0.1578 0.044 Uiso 1 1 calc R . . . .
C74 C 0.4142(2) 0.31494(17) 0.26774(19) 0.0384(7) Uani 1 1 d . . . . .
H74 H 0.4285 0.2659 0.2948 0.046 Uiso 1 1 calc R . . . .
C75 C 0.37723(19) 0.38081(16) 0.31387(17) 0.0330(6) Uani 1 1 d . . . . .
C76 C 0.3520(2) 0.37525(17) 0.39935(18) 0.0376(6) Uani 1 1 d . . . . .
H76 H 0.3586 0.3264 0.4303 0.045 Uiso 1 1 calc R . . . .
C77 C 0.3175(2) 0.44256(17) 0.43639(17) 0.0360(6) Uani 1 1 d . . . . .
H77 H 0.2999 0.4396 0.4928 0.043 Uiso 1 1 calc R . . . .
C78 C 0.30889(18) 0.51599(17) 0.38903(16) 0.0317(6) Uani 1 1 d . . . . .
H78 H 0.2871 0.5616 0.4152 0.038 Uiso 1 1 calc R . . . .
C79 C 0.36225(18) 0.45523(15) 0.27145(16) 0.0295(5) Uani 1 1 d . . . . .
C80 C 0.37593(18) 0.46321(15) 0.18541(16) 0.0291(5) Uani 1 1 d . . . . .
O9 O 0.06862(15) 1.12984(12) 1.02850(13) 0.0426(5) Uani 1 1 d . . . . .
N31 N 0.03471(17) 1.19948(15) 1.13683(16) 0.0414(6) Uani 1 1 d . . . . .
C81 C 0.0344(2) 1.2108(2) 1.2203(2) 0.0518(8) Uani 1 1 d . . . . .
H81A H 0.0601 1.2598 1.2202 0.078 Uiso 1 1 calc GR . . . .
H81B H 0.0663 1.1663 1.2424 0.078 Uiso 1 1 calc GR . . . .
H81C H -0.0236 1.2137 1.2529 0.078 Uiso 1 1 calc GR . . . .
C82 C -0.0160(2) 1.2593(2) 1.0959(2) 0.0494(8) Uani 1 1 d . . . . .
H82A H -0.0669 1.2365 1.0928 0.074 Uiso 1 1 calc GR . . . .
H82B H 0.0171 1.2756 1.0419 0.074 Uiso 1 1 calc GR . . . .
H82C H -0.0316 1.3053 1.1259 0.074 Uiso 1 1 calc GR . . . .
C83 C 0.0749(2) 1.13753(18) 1.0991(2) 0.0404(7) Uani 1 1 d . . . . .
C84 C 0.1298(2) 1.0775(2) 1.1404(2) 0.0464(7) Uani 1 1 d . . . . .
H84A H 0.0946 1.0513 1.1892 0.070 Uiso 1 1 calc GR . . . .
H84B H 0.1726 1.1048 1.1541 0.070 Uiso 1 1 calc GR . . . .
H84C H 0.1572 1.0380 1.1044 0.070 Uiso 1 1 calc GR . . . .
O11 O 0.7791(2) -0.35648(18) 0.0088(2) 0.0719(8) Uani 1 1 d . . . . .
N32 N 0.8440(3) -0.4752(3) 0.0364(4) 0.1075(17) Uani 1 1 d . . . . .
C90 C 0.8838(4) -0.5542(3) 0.0185(4) 0.103(2) Uani 1 1 d . . . . .
H90A H 0.9267 -0.5690 0.0483 0.155 Uiso 1 1 calc GR . . . .
H90B H 0.9100 -0.5531 -0.0387 0.155 Uiso 1 1 calc GR . . . .
H90C H 0.8411 -0.5929 0.0341 0.155 Uiso 1 1 calc GR . . . .
C91 C 0.8194(4) -0.4554(4) 0.1280(3) 0.0932(18) Uani 1 1 d . . . . .
H91A H 0.7673 -0.4797 0.1569 0.140 Uiso 1 1 calc GR . . . .
H91B H 0.8113 -0.3982 0.1294 0.140 Uiso 1 1 calc GR . . . .
H91C H 0.8646 -0.4764 0.1533 0.140 Uiso 1 1 calc GR . . . .
C92 C 0.8194(3) -0.4241(3) -0.0129(4) 0.0811(14) Uani 1 1 d . . . . .
C94 C 0.8426(3) -0.4411(3) -0.1005(3) 0.0669(11) Uani 1 1 d . . . . .
H94A H 0.8203 -0.3973 -0.1328 0.100 Uiso 1 1 calc GR . . . .
H94B H 0.8185 -0.4899 -0.1046 0.100 Uiso 1 1 calc GR . . . .
H94C H 0.9038 -0.4471 -0.1200 0.100 Uiso 1 1 calc GR . . . .
O12 O 0.1456(2) 0.38923(14) 0.58852(16) 0.0619(7) Uani 1 1 d . . . . .
H12A H 0.1342 0.3975 0.5423 0.074 Uiso 1 1 d R . . . .
H12B H 0.1543 0.4340 0.6020 0.074 Uiso 1 1 d R . . . .
O15 O 0.8321(4) -0.2449(3) 0.0856(4) 0.0667(14) Uani 0.5 1 d . U P . .
H15A H 0.8614 -0.2112 0.0506 0.080 Uiso 0.5 1 d R . P . .
H15B H 0.8163 -0.2788 0.0606 0.080 Uiso 0.5 1 d R . P . .
O16 O 0.67411(17) -0.23937(14) -0.05604(15) 0.0503(6) Uani 1 1 d . . . . .
H16A H 0.6983 -0.2271 -0.1060 0.075 Uiso 1 1 d G . . . .
H16B H 0.7095 -0.2736 -0.0389 0.075 Uiso 1 1 d G . . . .
C96 C 0.0232(3) 0.6994(5) 0.5857(3) 0.095(2) Uani 1 1 d . . . . .
H96A H 0.0372 0.6462 0.6088 0.142 Uiso 0.5 1 calc GR . P A 1
H96B H -0.0319 0.7189 0.6163 0.142 Uiso 0.5 1 calc GR . P A 1
H96C H 0.0657 0.7345 0.5876 0.142 Uiso 0.5 1 calc GR . P A 1
H96D H 0.073(10) 0.725(9) 0.608(10) 0.142 Uiso 0.5 1 d R . P B 2
H96E H 0.049(11) 0.642(9) 0.565(9) 0.142 Uiso 0.5 1 d R . P C 2
H96F H -0.043(10) 0.696(8) 0.631(9) 0.142 Uiso 0.5 1 d R . P D 2
C97 C -0.0216(3) 0.8438(3) 0.5078(3) 0.0646(11) Uani 1 1 d . . . . .
H97A H 0.0127 0.8871 0.4796 0.097 Uiso 0.5 1 calc GR . P E 1
H97B H -0.0111 0.8296 0.5607 0.097 Uiso 0.5 1 calc GR . P E 1
H97C H -0.0812 0.8604 0.5136 0.097 Uiso 0.5 1 calc GR . P E 1
H97D H -0.060(7) 0.845(7) 0.569(7) 0.097 Uiso 0.5 1 d R . P F 2
H97E H -0.078(7) 0.868(7) 0.489(7) 0.097 Uiso 0.5 1 d R . P G 2
H97F H 0.021(7) 0.881(7) 0.485(8) 0.097 Uiso 0.5 1 d R . P H 2
C99 C 0.0068(2) 0.7788(2) 0.3718(2) 0.0448(7) Uani 1 1 d . . . . .
H99A H -0.0476 0.8000 0.3626 0.067 Uiso 0.5 1 calc GR . P I 1
H99B H 0.0211 0.7269 0.3522 0.067 Uiso 0.5 1 calc GR . P I 1
H99C H 0.0501 0.8147 0.3434 0.067 Uiso 0.5 1 calc GR . P I 1
H99D H -0.010(6) 0.739(5) 0.334(5) 0.067 Uiso 0.5 1 d R . P J 2
H99E H 0.071(6) 0.804(5) 0.346(5) 0.067 Uiso 0.5 1 d R . P K 2
H99F H -0.056(6) 0.822(5) 0.380(5) 0.067 Uiso 0.5 1 d R . P L 2
O18 O 0.0492(12) 0.6521(10) 0.4571(12) 0.069(4) Uani 0.5 1 d . . P M 1
N34 N 0.0017(4) 0.7710(4) 0.4595(4) 0.0363(12) Uani 0.5 1 d . . P M 1
C95 C 0.0209(5) 0.6972(5) 0.4953(5) 0.0495(18) Uani 0.5 1 d . . P M 1
O17 O 0.0297(11) 0.6367(9) 0.4466(11) 0.065(3) Uani 0.5 1 d . . P M 2
N33 N 0.0071(4) 0.7584(5) 0.5143(4) 0.0554(15) Uani 0.5 1 d . . P M 2
C98 C 0.0169(5) 0.7268(7) 0.4469(6) 0.0493(18) Uani 0.5 1 d . . P M 2
O13 O 0.1106(8) 0.4092(6) 0.4439(7) 0.110(3) Uani 0.4 1 d . . P N 1
H13A H 0.0672 0.3795 0.4504 0.164 Uiso 0.4 1 d R . P N 1
H13B H 0.1505 0.3797 0.4132 0.164 Uiso 0.4 1 d R . P N 1
O14 O 0.0613(5) 0.4675(4) 0.4765(4) 0.105(2) Uani 0.6 1 d . . P O 2
H14A H 0.0563 0.5161 0.4868 0.157 Uiso 0.6 1 d R . P O 2
H14B H 0.0105 0.4524 0.4917 0.157 Uiso 0.6 1 d R . P O 2

loop_
_atom_site_aniso_label
_atom_site_aniso_U_11
_atom_site_aniso_U_22
_atom_site_aniso_U_33
_atom_site_aniso_U_23
_atom_site_aniso_U_13
_atom_site_aniso_U_12
Fe1 0.0308(2) 0.02072(19) 0.02375(19) -0.00504(14) -0.00863(16) 0.00053(15)
O1 0.0397(11) 0.0262(9) 0.0259(9) -0.0066(7) -0.0100(8) 0.0022(8)
O2 0.0439(11) 0.0314(10) 0.0309(10) -0.0119(8) -0.0092(9) 0.0080(8)
O3 0.0367(10) 0.0219(8) 0.0270(9) -0.0066(7) -0.0093(8) -0.0009(7)
O4 0.0385(11) 0.0309(10) 0.0363(10) -0.0148(8) -0.0040(8) 0.0000(8)
N1 0.0316(11) 0.0218(10) 0.0267(10) -0.0040(8) -0.0096(9) 0.0004(8)
N2 0.0366(12) 0.0239(10) 0.0249(10) -0.0041(8) -0.0103(9) 0.0019(9)
N3 0.0471(14) 0.0283(11) 0.0290(11) -0.0042(9) -0.0122(10) 0.0082(10)
N4 0.0495(15) 0.0271(11) 0.0270(11) -0.0048(9) -0.0107(10) 0.0078(10)
N5 0.0387(13) 0.0240(10) 0.0289(11) -0.0044(9) -0.0089(10) 0.0039(9)
N6 0.0348(12) 0.0205(10) 0.0265(10) -0.0038(8) -0.0075(9) 0.0010(8)
N7 0.0314(11) 0.0202(9) 0.0254(10) -0.0047(8) -0.0110(9) 0.0019(8)
N8 0.0337(12) 0.0232(10) 0.0295(11) -0.0071(8) -0.0080(9) -0.0026(9)
N9 0.0362(13) 0.0331(12) 0.0404(13) -0.0121(10) -0.0038(11) -0.0053(10)
N10 0.0397(14) 0.0359(13) 0.0413(13) -0.0096(11) -0.0032(11) -0.0068(11)
N11 0.0336(12) 0.0327(12) 0.0352(12) -0.0063(10) -0.0056(10) -0.0038(10)
N12 0.0289(11) 0.0277(11) 0.0303(11) -0.0069(9) -0.0070(9) 0.0004(9)
C0AA 0.0358(14) 0.0212(11) 0.0282(12) -0.0034(10) -0.0126(11) 0.0033(10)
C1 0.0292(13) 0.0227(11) 0.0264(12) -0.0045(9) -0.0078(10) -0.0007(10)
C2 0.0329(14) 0.0258(12) 0.0286(13) -0.0043(10) -0.0111(11) -0.0005(10)
C3 0.0396(15) 0.0317(13) 0.0284(13) -0.0024(11) -0.0138(11) 0.0008(11)
C4 0.0369(15) 0.0306(13) 0.0355(14) -0.0028(11) -0.0132(12) 0.0042(11)
C5 0.0353(15) 0.0279(13) 0.0395(15) -0.0037(11) -0.0109(12) 0.0064(11)
C6 0.0382(15) 0.0258(12) 0.0349(14) -0.0108(11) -0.0039(12) 0.0089(11)
C7 0.0347(14) 0.0284(13) 0.0300(13) -0.0064(10) -0.0069(11) -0.0014(11)
C8 0.0312(13) 0.0247(12) 0.0300(13) -0.0040(10) -0.0078(11) 0.0023(10)
C9 0.0311(13) 0.0250(12) 0.0314(13) -0.0020(10) -0.0091(11) -0.0018(10)
C10 0.0308(13) 0.0278(12) 0.0314(13) -0.0037(10) -0.0078(11) 0.0013(10)
C11 0.0351(14) 0.0251(12) 0.0246(12) -0.0062(10) -0.0075(10) 0.0022(10)
C12 0.0322(13) 0.0201(11) 0.0264(12) -0.0008(9) -0.0105(10) -0.0001(10)
C14 0.0371(15) 0.0236(12) 0.0339(14) -0.0053(10) -0.0086(11) -0.0030(10)
C15 0.0358(15) 0.0282(13) 0.0359(14) -0.0010(11) -0.0080(12) -0.0040(11)
C16 0.0358(15) 0.0305(13) 0.0317(14) -0.0016(11) -0.0052(11) -0.0020(11)
C17 0.0315(14) 0.0294(13) 0.0282(13) -0.0051(10) -0.0060(11) 0.0058(10)
C18 0.0357(14) 0.0223(12) 0.0288(13) -0.0050(10) -0.0133(11) 0.0038(10)
C19 0.0318(13) 0.0237(12) 0.0274(12) -0.0040(10) -0.0096(10) 0.0010(10)
C20 0.0325(13) 0.0226(11) 0.0253(12) -0.0020(9) -0.0103(10) 0.0021(10)
C21 0.0335(14) 0.0248(12) 0.0296(13) -0.0018(10) -0.0090(11) 0.0006(10)
C22 0.0351(14) 0.0268(12) 0.0292(13) -0.0060(10) -0.0074(11) -0.0014(10)
Fe2 0.0320(2) 0.02079(19) 0.0390(2) -0.00352(16) -0.00906(18) -0.00048(16)
O5 0.0412(11) 0.0214(9) 0.0417(11) -0.0041(8) -0.0090(9) 0.0013(8)
O6 0.0500(14) 0.0500(13) 0.0553(14) -0.0204(11) 0.0010(12) -0.0012(11)
O7 0.0375(11) 0.0237(9) 0.0379(10) -0.0060(8) -0.0090(8) -0.0022(8)
O8 0.0431(12) 0.0362(11) 0.0403(11) -0.0130(9) -0.0071(9) -0.0052(9)
N13 0.0292(12) 0.0242(11) 0.0438(13) -0.0040(9) -0.0082(10) -0.0009(9)
N14 0.0349(13) 0.0254(11) 0.0481(14) -0.0062(10) -0.0083(11) 0.0025(9)
N15 0.0438(15) 0.0307(12) 0.0600(17) -0.0050(12) -0.0191(13) 0.0063(11)
N16 0.0494(16) 0.0355(13) 0.0589(17) -0.0002(12) -0.0247(14) 0.0021(12)
N17 0.0440(15) 0.0357(13) 0.0513(15) 0.0001(11) -0.0204(12) -0.0004(11)
N18 0.0361(13) 0.0276(11) 0.0454(14) 0.0004(10) -0.0127(11) -0.0019(10)
N19 0.0329(12) 0.0233(10) 0.0372(12) -0.0023(9) -0.0132(10) -0.0019(9)
N20 0.0342(12) 0.0284(11) 0.0371(12) -0.0015(9) -0.0125(10) -0.0045(9)
N21 0.0348(13) 0.0321(12) 0.0468(14) 0.0000(10) -0.0142(11) -0.0057(10)
N22 0.0360(14) 0.0359(13) 0.0524(15) -0.0010(11) -0.0098(12) -0.0054(11)
N23 0.0300(12) 0.0360(13) 0.0552(16) -0.0036(11) -0.0081(11) -0.0028(10)
N24 0.0355(13) 0.0258(11) 0.0468(14) -0.0030(10) -0.0101(11) -0.0025(9)
C23 0.0347(15) 0.0240(12) 0.0418(15) 0.0003(11) -0.0073(12) -0.0065(11)
C24 0.0349(15) 0.0238(12) 0.0424(16) -0.0038(11) -0.0083(12) -0.0052(11)
C25 0.0436(17) 0.0244(13) 0.0510(18) -0.0006(12) -0.0132(14) -0.0021(12)
C26 0.0481(18) 0.0321(14) 0.0467(17) 0.0045(13) -0.0159(14) -0.0069(13)
C27 0.0461(18) 0.0466(18) 0.0453(17) -0.0009(14) -0.0128(14) -0.0156(14)
C28 0.0477(19) 0.055(2) 0.0412(17) -0.0124(15) -0.0021(14) -0.0138(15)
C29 0.0364(16) 0.0421(17) 0.0527(19) -0.0143(14) 0.0022(14) -0.0095(13)
C30 0.0382(16) 0.0379(15) 0.0458(17) -0.0076(13) -0.0018(13) -0.0049(13)
C31 0.0350(15) 0.0309(14) 0.0453(16) -0.0041(12) -0.0057(13) -0.0087(12)
C32 0.0396(16) 0.0367(15) 0.0433(16) -0.0015(13) -0.0087(13) -0.0135(12)
C33 0.0354(15) 0.0274(13) 0.0513(17) -0.0049(12) -0.0111(13) 0.0015(11)
C34 0.0319(14) 0.0220(11) 0.0346(13) 0.0004(10) -0.0127(11) -0.0029(10)
C35 0.0385(15) 0.0181(11) 0.0335(13) -0.0008(10) -0.0125(12) -0.0014(10)
C36 0.0376(15) 0.0238(12) 0.0382(14) -0.0055(11) -0.0120(12) -0.0046(11)
C37 0.0354(15) 0.0286(13) 0.0400(15) -0.0013(11) -0.0098(12) -0.0078(11)
C38 0.0366(15) 0.0331(14) 0.0373(15) 0.0004(12) -0.0043(12) -0.0065(12)
C39 0.0428(16) 0.0308(14) 0.0318(14) -0.0052(11) -0.0039(12) -0.0039(12)
C40 0.0434(16) 0.0250(12) 0.0305(13) -0.0019(10) -0.0106(12) -0.0045(11)
C41 0.0364(15) 0.0283(13) 0.0328(14) -0.0018(11) -0.0116(12) -0.0043(11)
C42 0.0354(14) 0.0238(12) 0.0295(13) 0.0022(10) -0.0115(11) -0.0024(10)
C43 0.0375(15) 0.0253(12) 0.0329(14) 0.0007(10) -0.0084(12) -0.0027(11)
C44 0.0322(14) 0.0277(13) 0.0412(15) 0.0003(11) -0.0135(12) -0.0024(11)
Fe3 0.0335(2) 0.02225(19) 0.02402(19) -0.00228(15) -0.01017(16) -0.00182(16)
N25 0.0336(12) 0.0233(10) 0.0276(11) -0.0017(8) -0.0109(9) 0.0009(9)
N26 0.0331(12) 0.0241(10) 0.0265(10) -0.0019(8) -0.0119(9) 0.0010(9)
N27 0.0384(12) 0.0222(10) 0.0261(10) -0.0046(8) -0.0114(9) 0.0005(9)
N28 0.0354(12) 0.0303(11) 0.0277(11) -0.0047(9) -0.0088(9) -0.0038(9)
N29 0.0361(12) 0.0228(10) 0.0282(11) -0.0017(8) -0.0122(9) -0.0030(9)
N30 0.0354(12) 0.0258(10) 0.0257(10) -0.0020(8) -0.0127(9) -0.0033(9)
C45 0.0318(14) 0.0318(13) 0.0280(13) -0.0044(10) -0.0052(11) -0.0021(11)
C46 0.0391(16) 0.0346(14) 0.0307(14) -0.0058(11) -0.0066(12) 0.0007(12)
C47 0.0440(16) 0.0269(13) 0.0286(13) -0.0075(10) -0.0103(12) 0.0042(11)
C48 0.0366(14) 0.0213(11) 0.0300(13) -0.0017(10) -0.0142(11) 0.0027(10)
C49 0.0428(16) 0.0229(12) 0.0345(14) -0.0044(10) -0.0153(12) -0.0018(11)
C50 0.0389(15) 0.0271(13) 0.0399(15) -0.0035(11) -0.0153(12) -0.0045(11)
C51 0.0338(14) 0.0285(13) 0.0313(13) -0.0005(10) -0.0123(11) -0.0009(11)
C52 0.0325(14) 0.0355(14) 0.0336(14) -0.0019(11) -0.0079(11) -0.0033(11)
C53 0.0359(15) 0.0364(14) 0.0323(14) -0.0071(11) -0.0111(12) 0.0034(12)
C54 0.0334(14) 0.0278(12) 0.0256(12) -0.0064(10) -0.0077(10) 0.0022(10)
C55 0.0360(14) 0.0233(11) 0.0252(12) -0.0006(9) -0.0121(11) 0.0013(10)
C56 0.0341(14) 0.0232(12) 0.0257(12) 0.0002(9) -0.0120(10) -0.0005(10)
C57 0.0431(17) 0.0406(16) 0.0353(15) 0.0014(12) -0.0139(13) -0.0119(13)
C58 0.0420(17) 0.0515(18) 0.0382(16) 0.0008(14) -0.0095(13) -0.0172(14)
C59 0.0321(15) 0.0543(18) 0.0422(16) -0.0101(14) -0.0084(13) -0.0070(13)
C60 0.0375(15) 0.0395(15) 0.0334(14) -0.0109(12) -0.0105(12) 0.0002(12)
C61 0.0354(16) 0.0468(17) 0.0419(16) -0.0109(14) -0.0123(13) 0.0083(13)
C62 0.0419(17) 0.0388(15) 0.0407(16) -0.0062(13) -0.0167(13) 0.0103(13)
C63 0.0413(16) 0.0294(13) 0.0331(14) -0.0088(11) -0.0115(12) 0.0052(11)
C64 0.0525(18) 0.0257(13) 0.0357(15) -0.0013(11) -0.0189(13) 0.0032(12)
C65 0.0481(17) 0.0281(13) 0.0323(14) 0.0005(11) -0.0147(13) -0.0054(12)
C66 0.0391(15) 0.0269(12) 0.0277(13) -0.0014(10) -0.0103(11) -0.0032(11)
C67 0.0341(14) 0.0264(12) 0.0283(12) -0.0074(10) -0.0103(11) 0.0019(10)
C68 0.0324(14) 0.0309(13) 0.0284(13) -0.0070(10) -0.0091(11) -0.0005(11)
C69 0.0433(16) 0.0277(13) 0.0251(12) -0.0023(10) -0.0107(11) -0.0012(11)
C70 0.0515(18) 0.0325(14) 0.0282(13) -0.0073(11) -0.0132(13) -0.0032(12)
C71 0.0508(18) 0.0287(13) 0.0355(15) -0.0115(11) -0.0117(13) -0.0012(12)
C72 0.0440(16) 0.0283(13) 0.0339(14) -0.0058(11) -0.0124(12) -0.0056(11)
C73 0.0490(17) 0.0243(13) 0.0405(15) -0.0075(11) -0.0154(13) -0.0014(12)
C74 0.0539(19) 0.0244(13) 0.0414(16) 0.0003(11) -0.0218(14) -0.0027(12)
C75 0.0443(16) 0.0256(13) 0.0332(14) -0.0005(11) -0.0167(12) -0.0071(11)
C76 0.0503(18) 0.0308(14) 0.0340(14) 0.0066(11) -0.0174(13) -0.0093(12)
C77 0.0470(17) 0.0358(14) 0.0280(13) 0.0014(11) -0.0139(12) -0.0101(12)
C78 0.0382(15) 0.0317(13) 0.0260(12) -0.0013(10) -0.0091(11) -0.0052(11)
C79 0.0362(14) 0.0245(12) 0.0300(13) -0.0019(10) -0.0129(11) -0.0021(10)
C80 0.0364(14) 0.0231(12) 0.0297(13) -0.0009(10) -0.0124(11) -0.0032(10)
O9 0.0554(14) 0.0331(10) 0.0392(11) -0.0117(9) -0.0100(10) 0.0032(9)
N31 0.0420(14) 0.0382(13) 0.0451(14) -0.0176(11) -0.0081(12) 0.0018(11)
C81 0.0445(19) 0.067(2) 0.0479(19) -0.0266(17) -0.0094(15) -0.0034(16)
C82 0.052(2) 0.0380(16) 0.061(2) -0.0163(15) -0.0182(17) 0.0081(14)
C83 0.0393(16) 0.0350(15) 0.0464(17) -0.0074(13) -0.0076(13) -0.0049(12)
C84 0.0461(18) 0.0443(17) 0.0529(19) -0.0110(15) -0.0190(15) 0.0032(14)
O11 0.0688(19) 0.0574(16) 0.078(2) 0.0071(14) -0.0117(15) 0.0118(14)
N32 0.080(3) 0.087(3) 0.152(5) 0.016(3) -0.040(3) 0.002(2)
C90 0.098(4) 0.060(3) 0.133(5) 0.017(3) -0.019(4) 0.018(3)
C91 0.084(4) 0.133(5) 0.059(3) 0.029(3) -0.031(3) -0.011(3)
C92 0.068(3) 0.073(3) 0.098(4) 0.007(3) -0.017(3) -0.013(2)
C94 0.074(3) 0.062(2) 0.062(2) -0.001(2) -0.016(2) 0.002(2)
O12 0.089(2) 0.0389(12) 0.0559(15) -0.0199(11) -0.0078(14) -0.0046(12)
O15 0.074(2) 0.064(2) 0.062(2) -0.0097(16) -0.0120(16) -0.0151(17)
O16 0.0599(15) 0.0405(12) 0.0492(13) -0.0101(10) -0.0134(12) 0.0084(11)
C96 0.054(3) 0.167(6) 0.048(2) 0.026(3) -0.011(2) 0.017(3)
C97 0.048(2) 0.053(2) 0.087(3) -0.015(2) -0.001(2) -0.0107(18)
C99 0.0485(19) 0.0458(18) 0.0442(17) -0.0034(14) -0.0178(15) -0.0081(15)
O18 0.065(6) 0.043(5) 0.092(9) -0.025(5) 0.002(5) -0.015(4)
N34 0.041(3) 0.034(3) 0.035(3) -0.006(3) -0.011(2) 0.002(2)
C95 0.049(4) 0.044(5) 0.043(4) 0.008(4) -0.002(3) 0.014(3)
O17 0.085(10) 0.043(6) 0.067(4) -0.029(5) -0.011(6) 0.010(5)
N33 0.052(4) 0.065(5) 0.048(4) -0.004(3) -0.010(3) -0.007(3)
C98 0.038(4) 0.055(5) 0.050(5) -0.004(5) -0.004(3) -0.003(4)
O13 0.127(9) 0.068(6) 0.128(9) -0.026(6) -0.024(7) 0.016(6)
O14 0.117(6) 0.085(4) 0.104(5) -0.004(4) -0.016(4) -0.008(4)

loop_
_atom_type_symbol
_atom_type_description
_atom_type_scat_dispersion_real
_atom_type_scat_dispersion_imag
_atom_type_scat_source
C C 0.0181 0.0091 'International Tables Vol C Tables 4.2.6.8 and 6.1.1.4'
H H 0.0000 0.0000 'International Tables Vol C Tables 4.2.6.8 and 6.1.1.4'
Fe Fe -1.1336 3.1974 'International Tables Vol C Tables 4.2.6.8 and 6.1.1.4'
N N 0.0311 0.0180 'International Tables Vol C Tables 4.2.6.8 and 6.1.1.4'
O O 0.0492 0.0322 'International Tables Vol C Tables 4.2.6.8 and 6.1.1.4'

loop_
_geom_angle_atom_site_label_1
_geom_angle_atom_site_label_2
_geom_angle_atom_site_label_3
_geom_angle
_geom_angle_site_symmetry_1
_geom_angle_site_symmetry_3
_geom_angle_publ_flag
O1 Fe1 N1 84.21(8) . . ?
O1 Fe1 N6 163.70(9) . . ?
O1 Fe1 N7 95.67(8) . . ?
O1 Fe1 N12 91.21(9) . . ?
O3 Fe1 O1 90.81(8) . . ?
O3 Fe1 N1 94.17(9) . . ?
O3 Fe1 N6 92.64(9) . . ?
O3 Fe1 N7 84.30(8) . . ?
O3 Fe1 N12 164.37(9) . . ?
N1 Fe1 N6 79.65(9) . . ?
N1 Fe1 N7 178.46(10) . . ?
N1 Fe1 N12 101.46(10) . . ?
N7 Fe1 N6 100.53(9) . . ?
N7 Fe1 N12 80.08(9) . . ?
N12 Fe1 N6 89.74(9) . . ?
C2 O1 Fe1 111.46(16) . . ?
C7 O2 H2 109.5 . . ?
C0AA O3 Fe1 111.36(16) . . ?
C18 O4 H4 109.5 . . ?
N2 N1 Fe1 121.64(16) . . ?
N2 N1 C1 124.0(2) . . ?
C1 N1 Fe1 114.38(17) . . ?
N1 N2 C11 106.4(2) . . ?
C11 N3 N4 104.1(2) . . ?
N5 N4 N3 110.7(2) . . ?
N4 N5 N6 107.6(2) . . ?
N5 N6 Fe1 141.59(18) . . ?
N5 N6 C11 106.4(2) . . ?
C11 N6 Fe1 111.64(16) . . ?
N8 N7 Fe1 121.07(18) . . ?
N8 N7 C12 124.7(2) . . ?
C12 N7 Fe1 114.18(16) . . ?
N7 N8 C22 107.1(2) . . ?
C22 N9 N10 104.3(2) . . ?
N11 N10 N9 111.1(2) . . ?
N10 N11 N12 106.8(2) . . ?
N11 N12 Fe1 141.92(18) . . ?
N11 N12 C22 107.0(2) . . ?
C22 N12 Fe1 110.92(18) . . ?
O3 C0AA C12 120.2(2) . . ?
O3 C0AA C14 120.0(2) . . ?
C14 C0AA C12 119.8(2) . . ?
N1 C1 C2 109.4(2) . . ?
N1 C1 C9 128.3(2) . . ?
C2 C1 C9 122.2(2) . . ?
O1 C2 C1 120.4(2) . . ?
O1 C2 C3 120.5(2) . . ?
C3 C2 C1 119.0(2) . . ?
C2 C3 H3 120.3 . . ?
C4 C3 C2 119.4(3) . . ?
C4 C3 H3 120.3 . . ?
C3 C4 H4A 118.5 . . ?
C3 C4 C10 123.0(2) . . ?
C10 C4 H4A 118.5 . . ?
C6 C5 H5 119.3 . . ?
C6 C5 C10 121.3(2) . . ?
C10 C5 H5 119.3 . . ?
C5 C6 H6 120.1 . . ?
C5 C6 C7 119.8(2) . . ?
C7 C6 H6 120.1 . . ?
O2 C7 C6 122.4(2) . . ?
O2 C7 C8 117.2(2) . . ?
C8 C7 C6 120.4(3) . . ?
C7 C8 H8 119.7 . . ?
C7 C8 C9 120.6(2) . . ?
C9 C8 H8 119.7 . . ?
C1 C9 C10 116.5(2) . . ?
C8 C9 C1 124.6(2) . . ?
C8 C9 C10 118.9(2) . . ?
C4 C10 C9 119.8(2) . . ?
C5 C10 C4 121.3(2) . . ?
C5 C10 C9 118.9(3) . . ?
N3 C11 N2 128.2(2) . . ?
N3 C11 N6 111.2(2) . . ?
N6 C11 N2 120.6(2) . . ?
N7 C12 C0AA 109.9(2) . . ?
N7 C12 C20 128.7(2) . . ?
C0AA C12 C20 121.4(2) . . ?
C0AA C14 H14 120.6 . . ?
C15 C14 C0AA 118.9(3) . . ?
C15 C14 H14 120.6 . . ?
C14 C15 H15 118.6 . . ?
C14 C15 C21 122.8(3) . . ?
C21 C15 H15 118.6 . . ?
C17 C16 H16 119.4 . . ?
C17 C16 C21 121.2(3) . . ?
C21 C16 H16 119.4 . . ?
C16 C17 H17 120.4 . . ?
C16 C17 C18 119.2(3) . . ?
C18 C17 H17 120.4 . . ?
O4 C18 C17 122.4(2) . . ?
O4 C18 C19 116.4(2) . . ?
C19 C18 C17 121.2(2) . . ?
C18 C19 H19 119.9 . . ?
C18 C19 C20 120.2(3) . . ?
C20 C19 H19 119.9 . . ?
C19 C20 C12 124.3(2) . . ?
C19 C20 C21 118.8(2) . . ?
C21 C20 C12 116.9(2) . . ?
C16 C21 C15 120.6(3) . . ?
C16 C21 C20 119.4(2) . . ?
C20 C21 C15 120.0(2) . . ?
N9 C22 N8 128.4(2) . . ?
N9 C22 N12 110.7(2) . . ?
N12 C22 N8 120.8(2) . . ?
O5 Fe2 N13 83.79(9) . . ?
O5 Fe2 N18 163.22(10) . . ?
O5 Fe2 N19 93.31(9) . . ?
O5 Fe2 N24 90.94(10) . . ?
O7 Fe2 O5 90.63(9) . . ?
O7 Fe2 N13 93.79(9) . . ?
O7 Fe2 N18 90.17(9) . . ?
O7 Fe2 N19 83.89(9) . . ?
O7 Fe2 N24 163.43(10) . . ?
N13 Fe2 N18 79.44(10) . . ?
N13 Fe2 N19 176.27(10) . . ?
N13 Fe2 N24 102.78(11) . . ?
N19 Fe2 N18 103.44(10) . . ?
N19 Fe2 N24 79.55(10) . . ?
N24 Fe2 N18 93.05(10) . . ?
C24 O5 Fe2 111.98(17) . . ?
C29 O6 H6A 109.5 . . ?
C35 O7 Fe2 111.69(17) . . ?
C40 O8 H8A 109.5 . . ?
N14 N13 Fe2 121.7(2) . . ?
N14 N13 C23 124.0(3) . . ?
C23 N13 Fe2 114.13(18) . . ?
N13 N14 C33 106.7(2) . . ?
C33 N15 N16 104.0(3) . . ?
N17 N16 N15 110.6(2) . . ?
N16 N17 N18 108.2(3) . . ?
N17 N18 Fe2 143.0(2) . . ?
N17 N18 C33 106.2(2) . . ?
C33 N18 Fe2 110.7(2) . . ?
N20 N19 Fe2 121.36(19) . . ?
N20 N19 C34 124.0(2) . . ?
C34 N19 Fe2 114.45(18) . . ?
N19 N20 C44 107.0(2) . . ?
C44 N21 N22 104.2(2) . . ?
N23 N22 N21 111.2(2) . . ?
N22 N23 N24 107.0(3) . . ?
N23 N24 Fe2 141.9(2) . . ?
N23 N24 C44 106.9(2) . . ?
C44 N24 Fe2 111.23(19) . . ?
N13 C23 C24 109.9(3) . . ?
N13 C23 C31 128.0(3) . . ?
C24 C23 C31 122.0(3) . . ?
O5 C24 C23 120.1(3) . . ?
O5 C24 C25 120.3(3) . . ?
C25 C24 C23 119.6(3) . . ?
C24 C25 H25 120.3 . . ?
C26 C25 C24 119.5(3) . . ?
C26 C25 H25 120.3 . . ?
C25 C26 H26 118.6 . . ?
C25 C26 C32 122.8(3) . . ?
C32 C26 H26 118.6 . . ?
C28 C27 H27 119.1 . . ?
C28 C27 C32 121.8(3) . . ?
C32 C27 H27 119.1 . . ?
C27 C28 H28 120.3 . . ?
C27 C28 C29 119.4(3) . . ?
C29 C28 H28 120.3 . . ?
O6 C29 C28 117.1(3) . . ?
O6 C29 C30 122.0(3) . . ?
C30 C29 C28 120.9(3) . . ?
C29 C30 H30 120.0 . . ?
C29 C30 C31 120.1(3) . . ?
C31 C30 H30 120.0 . . ?
C30 C31 C23 124.7(3) . . ?
C30 C31 C32 119.5(3) . . ?
C32 C31 C23 115.7(3) . . ?
C26 C32 C31 120.4(3) . . ?
C27 C32 C26 121.3(3) . . ?
C27 C32 C31 118.3(3) . . ?
N15 C33 N14 127.5(3) . . ?
N15 C33 N18 111.1(3) . . ?
N18 C33 N14 121.4(2) . . ?
N19 C34 C35 109.3(2) . . ?
N19 C34 C42 129.2(2) . . ?
C35 C34 C42 121.5(2) . . ?
O7 C35 C34 120.6(3) . . ?
O7 C35 C36 119.7(2) . . ?
C36 C35 C34 119.7(3) . . ?
C35 C36 H36 120.4 . . ?
C37 C36 C35 119.1(3) . . ?
C37 C36 H36 120.4 . . ?
C36 C37 H37 118.6 . . ?
C36 C37 C43 122.7(3) . . ?
C43 C37 H37 118.6 . . ?
C39 C38 H38 119.3 . . ?
C39 C38 C43 121.3(3) . . ?
C43 C38 H38 119.3 . . ?
C38 C39 H39 120.3 . . ?
C38 C39 C40 119.5(3) . . ?
C40 C39 H39 120.3 . . ?
O8 C40 C39 121.3(3) . . ?
O8 C40 C41 117.9(3) . . ?
C41 C40 C39 120.8(3) . . ?
C40 C41 H41 119.8 . . ?
C40 C41 C42 120.4(3) . . ?
C42 C41 H41 119.8 . . ?
C41 C42 C34 124.5(3) . . ?
C41 C42 C43 118.6(3) . . ?
C43 C42 C34 116.9(2) . . ?
C38 C43 C37 120.8(3) . . ?
C38 C43 C42 119.4(3) . . ?
C42 C43 C37 119.8(3) . . ?
N21 C44 N20 128.5(3) . . ?
N21 C44 N24 110.7(3) . . ?
N24 C44 N20 120.8(2) . . ?
N25 Fe3 N26 82.19(9) . . ?
N25 Fe3 N27 88.83(9) . . ?
N25 Fe3 N28 95.81(9) . . ?
N26 Fe3 N27 91.09(9) . . ?
N26 Fe3 N28 173.59(9) . . ?
N27 Fe3 N28 82.76(9) . . ?
N29 Fe3 N25 173.02(9) . . ?
N29 Fe3 N26 91.50(9) . . ?
N29 Fe3 N27 94.28(9) . . ?
N29 Fe3 N28 90.79(9) . . ?
N30 Fe3 N25 94.32(9) . . ?
N30 Fe3 N26 94.32(9) . . ?
N30 Fe3 N27 174.06(9) . . ?
N30 Fe3 N28 91.90(9) . . ?
N30 Fe3 N29 83.15(9) . . ?
C45 N25 Fe3 130.18(19) . . ?
C45 N25 C56 117.2(2) . . ?
C56 N25 Fe3 112.53(18) . . ?
C54 N26 Fe3 130.25(19) . . ?
C54 N26 C55 117.0(2) . . ?
C55 N26 Fe3 112.27(18) . . ?
C66 N27 Fe3 130.12(19) . . ?
C66 N27 C67 117.6(2) . . ?
C67 N27 Fe3 112.27(17) . . ?
C57 N28 Fe3 129.8(2) . . ?
C57 N28 C68 117.5(2) . . ?
C68 N28 Fe3 112.66(18) . . ?
C69 N29 Fe3 130.27(18) . . ?
C69 N29 C80 117.5(2) . . ?
C80 N29 Fe3 112.20(17) . . ?
C78 N30 Fe3 130.06(19) . . ?
C78 N30 C79 117.3(2) . . ?
C79 N30 Fe3 112.52(17) . . ?
N25 C45 H45 118.7 . . ?
N25 C45 C46 122.5(3) . . ?
C46 C45 H45 118.7 . . ?
C45 C46 H46 119.9 . . ?
C47 C46 C45 120.1(3) . . ?
C47 C46 H46 119.9 . . ?
C46 C47 H47 120.4 . . ?
C46 C47 C48 119.2(3) . . ?
C48 C47 H47 120.4 . . ?
C47 C48 C49 124.8(2) . . ?
C56 C48 C47 116.9(3) . . ?
C56 C48 C49 118.3(3) . . ?
C48 C49 H49 119.4 . . ?
C50 C49 C48 121.2(3) . . ?
C50 C49 H49 119.4 . . ?
C49 C50 H50 119.6 . . ?
C49 C50 C51 120.7(3) . . ?
C51 C50 H50 119.6 . . ?
C52 C51 C50 124.2(3) . . ?
C55 C51 C50 118.5(3) . . ?
C55 C51 C52 117.3(3) . . ?
C51 C52 H52 120.6 . . ?
C53 C52 C51 118.7(3) . . ?
C53 C52 H52 120.6 . . ?
C52 C53 H53 120.0 . . ?
C52 C53 C54 119.9(3) . . ?
C54 C53 H53 120.0 . . ?
N26 C54 C53 123.1(3) . . ?
N26 C54 H54 118.4 . . ?
C53 C54 H54 118.4 . . ?
N26 C55 C51 123.8(3) . . ?
N26 C55 C56 115.7(2) . . ?
C51 C55 C56 120.5(2) . . ?
N25 C56 C48 123.8(3) . . ?
N25 C56 C55 115.7(2) . . ?
C48 C56 C55 120.4(3) . . ?
N28 C57 H57 119.0 . . ?
N28 C57 C58 122.0(3) . . ?
C58 C57 H57 119.0 . . ?
C57 C58 H58 119.6 . . ?
C59 C58 C57 120.8(3) . . ?
C59 C58 H58 119.6 . . ?
C58 C59 H59 120.5 . . ?
C58 C59 C60 119.1(3) . . ?
C60 C59 H59 120.5 . . ?
C59 C60 C61 124.7(3) . . ?
C68 C60 C59 116.8(3) . . ?
C68 C60 C61 118.4(3) . . ?
C60 C61 H61 119.5 . . ?
C62 C61 C60 120.9(3) . . ?
C62 C61 H61 119.5 . . ?
C61 C62 H62 119.3 . . ?
C61 C62 C63 121.5(3) . . ?
C63 C62 H62 119.3 . . ?
C64 C63 C62 124.4(3) . . ?
C67 C63 C62 118.5(3) . . ?
C67 C63 C64 117.2(3) . . ?
C63 C64 H64 120.3 . . ?
C65 C64 C63 119.4(3) . . ?
C65 C64 H64 120.3 . . ?
C64 C65 H65 120.2 . . ?
C64 C65 C66 119.6(3) . . ?
C66 C65 H65 120.2 . . ?
N27 C66 C65 122.8(3) . . ?
N27 C66 H66 118.6 . . ?
C65 C66 H66 118.6 . . ?
N27 C67 C63 123.3(3) . . ?
N27 C67 C68 116.4(2) . . ?
C63 C67 C68 120.3(3) . . ?
N28 C68 C60 123.8(3) . . ?
N28 C68 C67 115.8(2) . . ?
C60 C68 C67 120.4(2) . . ?
N29 C69 H69 118.8 . . ?
N29 C69 C70 122.3(2) . . ?
C70 C69 H69 118.8 . . ?
C69 C70 H70 120.0 . . ?
C71 C70 C69 120.1(3) . . ?
C71 C70 H70 120.0 . . ?
C70 C71 H71 120.2 . . ?
C70 C71 C72 119.5(3) . . ?
C72 C71 H71 120.2 . . ?
C71 C72 C73 125.2(3) . . ?
C80 C72 C71 116.9(2) . . ?
C80 C72 C73 118.0(3) . . ?
C72 C73 H73 119.4 . . ?
C74 C73 C72 121.2(3) . . ?
C74 C73 H73 119.4 . . ?
C73 C74 H74 119.3 . . ?
C73 C74 C75 121.5(3) . . ?
C75 C74 H74 119.3 . . ?
C76 C75 C74 124.7(2) . . ?
C79 C75 C74 118.1(3) . . ?
C79 C75 C76 117.2(3) . . ?
C75 C76 H76 120.4 . . ?
C77 C76 C75 119.2(2) . . ?
C77 C76 H76 120.4 . . ?
C76 C77 H77 120.1 . . ?
C76 C77 C78 119.8(3) . . ?
C78 C77 H77 120.1 . . ?
N30 C78 C77 122.7(3) . . ?
N30 C78 H78 118.7 . . ?
C77 C78 H78 118.7 . . ?
N30 C79 C75 123.6(2) . . ?
N30 C79 C80 115.8(2) . . ?
C75 C79 C80 120.5(2) . . ?
N29 C80 C72 123.7(2) . . ?
N29 C80 C79 115.8(2) . . ?
C72 C80 C79 120.5(2) . . ?
C82 N31 C81 116.6(3) . . ?
C83 N31 C81 123.9(3) . . ?
C83 N31 C82 119.4(3) . . ?
N31 C81 H81A 109.5 . . ?
N31 C81 H81B 109.5 . . ?
N31 C81 H81C 109.5 . . ?
H81A C81 H81B 109.5 . . ?
H81A C81 H81C 109.5 . . ?
H81B C81 H81C 109.5 . . ?
N31 C82 H82A 109.5 . . ?
N31 C82 H82B 109.5 . . ?
N31 C82 H82C 109.5 . . ?
H82A C82 H82B 109.5 . . ?
H82A C82 H82C 109.5 . . ?
H82B C82 H82C 109.5 . . ?
O9 C83 N31 120.2(3) . . ?
O9 C83 C84 120.6(3) . . ?
N31 C83 C84 119.2(3) . . ?
C83 C84 H84A 109.5 . . ?
C83 C84 H84B 109.5 . . ?
C83 C84 H84C 109.5 . . ?
H84A C84 H84B 109.5 . . ?
H84A C84 H84C 109.5 . . ?
H84B C84 H84C 109.5 . . ?
C90 N32 C91 118.4(5) . . ?
C92 N32 C90 125.1(7) . . ?
C92 N32 C91 116.1(5) . . ?
N32 C90 H90A 109.5 . . ?
N32 C90 H90B 109.5 . . ?
N32 C90 H90C 109.5 . . ?
H90A C90 H90B 109.5 . . ?
H90A C90 H90C 109.5 . . ?
H90B C90 H90C 109.5 . . ?
N32 C91 H91A 109.5 . . ?
N32 C91 H91B 109.5 . . ?
N32 C91 H91C 109.5 . . ?
H91A C91 H91B 109.5 . . ?
H91A C91 H91C 109.5 . . ?
H91B C91 H91C 109.5 . . ?
O11 C92 C94 121.1(4) . . ?
N32 C92 O11 121.7(6) . . ?
N32 C92 C94 117.1(5) . . ?
C92 C94 H94A 109.5 . . ?
C92 C94 H94B 109.5 . . ?
C92 C94 H94C 109.5 . . ?
H94A C94 H94B 109.5 . . ?
H94A C94 H94C 109.5 . . ?
H94B C94 H94C 109.5 . . ?
H12A O12 H12B 108.5 . . ?
H15A O15 H15B 108.4 . . ?
H16A O16 H16B 104.5 . . ?
H96A C96 H96B 109.5 . . ?
H96A C96 H96C 109.5 . . ?
H96B C96 H96C 109.5 . . ?
H96D C96 H96E 107(10) . . ?
H96D C96 H96F 114(10) . . ?
H96E C96 H96F 114(10) . . ?
C95 C96 H96A 109.5 . . ?
C95 C96 H96B 109.5 . . ?
C95 C96 H96C 109.5 . . ?
N33 C96 H96D 107(7) . . ?
N33 C96 H96E 110(8) . . ?
N33 C96 H96F 104(7) . . ?
H97A C97 H97B 109.5 . . ?
H97A C97 H97C 109.5 . . ?
H97B C97 H97C 109.5 . . ?
H97D C97 H97E 87(9) . . ?
H97D C97 H97F 121(10) . . ?
H97E C97 H97F 107(9) . . ?
N34 C97 H97A 109.5 . . ?
N34 C97 H97B 109.5 . . ?
N34 C97 H97C 109.5 . . ?
N33 C97 H97D 97(6) . . ?
N33 C97 H97E 124(6) . . ?
N33 C97 H97F 117(7) . . ?
H99A C99 H99B 109.5 . . ?
H99A C99 H99C 109.5 . . ?
H99B C99 H99C 109.5 . . ?
H99D C99 H99E 115(6) . . ?
H99D C99 H99F 97(6) . . ?
H99E C99 H99F 120(6) . . ?
N34 C99 H99A 109.5 . . ?
N34 C99 H99B 109.5 . . ?
N34 C99 H99C 109.5 . . ?
C98 C99 H99D 106(5) . . ?
C98 C99 H99E 104(4) . . ?
C98 C99 H99F 115(4) . . ?
C99 N34 C97 121.3(5) . . ?
C95 N34 C97 121.2(7) . . ?
C95 N34 C99 117.5(7) . . ?
O18 C95 C96 127.5(14) . . ?
O18 C95 N34 117.7(15) . . ?
N34 C95 C96 112.0(8) . . ?
C97 N33 C96 132.3(6) . . ?
C98 N33 C96 114.9(9) . . ?
C98 N33 C97 112.7(9) . . ?
C99 C98 O17 119.9(9) . . ?
N33 C98 C99 120.0(11) . . ?
N33 C98 O17 119.8(11) . . ?
H13A O13 H13B 99.0 . . ?
H14A O14 H14B 104.5 . . ?

loop_
_geom_bond_atom_site_label_1
_geom_bond_atom_site_label_2
_geom_bond_distance
_geom_bond_site_symmetry_2
_geom_bond_publ_flag
Fe1 O1 1.9004(18) . ?
Fe1 O3 1.8925(19) . ?
Fe1 N1 1.907(2) . ?
Fe1 N6 1.923(2) . ?
Fe1 N7 1.915(2) . ?
Fe1 N12 1.917(2) . ?
O1 C2 1.303(3) . ?
O2 H2 0.8200 . ?
O2 C7 1.347(3) . ?
O3 C0AA 1.315(3) . ?
O4 H4 0.8200 . ?
O4 C18 1.355(3) . ?
N1 N2 1.311(3) . ?
N1 C1 1.377(3) . ?
N2 C11 1.396(3) . ?
N3 N4 1.358(3) . ?
N3 C11 1.328(3) . ?
N4 N5 1.318(3) . ?
N5 N6 1.340(3) . ?
N6 C11 1.342(3) . ?
N7 N8 1.296(3) . ?
N7 C12 1.369(3) . ?
N8 C22 1.390(4) . ?
N9 N10 1.362(4) . ?
N9 C22 1.318(4) . ?
N10 N11 1.317(3) . ?
N11 N12 1.339(3) . ?
N12 C22 1.352(3) . ?
C0AA C12 1.422(4) . ?
C0AA C14 1.413(4) . ?
C1 C2 1.429(4) . ?
C1 C9 1.431(4) . ?
C2 C3 1.422(4) . ?
C3 H3 0.9300 . ?
C3 C4 1.359(4) . ?
C4 H4A 0.9300 . ?
C4 C10 1.428(4) . ?
C5 H5 0.9300 . ?
C5 C6 1.375(4) . ?
C5 C10 1.403(4) . ?
C6 H6 0.9300 . ?
C6 C7 1.402(4) . ?
C7 C8 1.386(4) . ?
C8 H8 0.9300 . ?
C8 C9 1.402(4) . ?
C9 C10 1.433(4) . ?
C12 C20 1.438(4) . ?
C14 H14 0.9300 . ?
C14 C15 1.363(4) . ?
C15 H15 0.9300 . ?
C15 C21 1.426(4) . ?
C16 H16 0.9300 . ?
C16 C17 1.373(4) . ?
C16 C21 1.408(4) . ?
C17 H17 0.9300 . ?
C17 C18 1.394(4) . ?
C18 C19 1.385(4) . ?
C19 H19 0.9300 . ?
C19 C20 1.403(4) . ?
C20 C21 1.415(4) . ?
Fe2 O5 1.8904(19) . ?
Fe2 O7 1.889(2) . ?
Fe2 N13 1.921(2) . ?
Fe2 N18 1.935(2) . ?
Fe2 N19 1.923(2) . ?
Fe2 N24 1.925(2) . ?
O5 C24 1.308(4) . ?
O6 H6A 0.8200 . ?
O6 C29 1.352(4) . ?
O7 C35 1.311(3) . ?
O8 H8A 0.8200 . ?
O8 C40 1.357(3) . ?
N13 N14 1.298(3) . ?
N13 C23 1.369(4) . ?
N14 C33 1.385(4) . ?
N15 N16 1.355(4) . ?
N15 C33 1.333(4) . ?
N16 N17 1.324(4) . ?
N17 N18 1.329(4) . ?
N18 C33 1.352(4) . ?
N19 N20 1.297(3) . ?
N19 C34 1.370(4) . ?
N20 C44 1.389(4) . ?
N21 N22 1.354(4) . ?
N21 C44 1.326(4) . ?
N22 N23 1.323(4) . ?
N23 N24 1.335(4) . ?
N24 C44 1.352(4) . ?
C23 C24 1.417(4) . ?
C23 C31 1.449(4) . ?
C24 C25 1.408(4) . ?
C25 H25 0.9300 . ?
C25 C26 1.362(5) . ?
C26 H26 0.9300 . ?
C26 C32 1.418(5) . ?
C27 H27 0.9300 . ?
C27 C28 1.370(5) . ?
C27 C32 1.413(5) . ?
C28 H28 0.9300 . ?
C28 C29 1.405(5) . ?
C29 C30 1.390(5) . ?
C30 H30 0.9300 . ?
C30 C31 1.404(4) . ?
C31 C32 1.429(4) . ?
C34 C35 1.423(4) . ?
C34 C42 1.434(4) . ?
C35 C36 1.413(4) . ?
C36 H36 0.9300 . ?
C36 C37 1.360(4) . ?
C37 H37 0.9300 . ?
C37 C43 1.431(4) . ?
C38 H38 0.9300 . ?
C38 C39 1.369(4) . ?
C38 C43 1.403(4) . ?
C39 H39 0.9300 . ?
C39 C40 1.404(4) . ?
C40 C41 1.383(4) . ?
C41 H41 0.9300 . ?
C41 C42 1.411(4) . ?
C42 C43 1.422(4) . ?
Fe3 N25 1.977(2) . ?
Fe3 N26 1.984(2) . ?
Fe3 N27 1.987(2) . ?
Fe3 N28 1.990(2) . ?
Fe3 N29 1.969(2) . ?
Fe3 N30 1.969(2) . ?
N25 C45 1.330(4) . ?
N25 C56 1.369(4) . ?
N26 C54 1.329(3) . ?
N26 C55 1.365(3) . ?
N27 C66 1.327(4) . ?
N27 C67 1.374(4) . ?
N28 C57 1.333(4) . ?
N28 C68 1.369(3) . ?
N29 C69 1.334(3) . ?
N29 C80 1.371(3) . ?
N30 C78 1.328(3) . ?
N30 C79 1.365(3) . ?
C45 H45 0.9300 . ?
C45 C46 1.397(4) . ?
C46 H46 0.9300 . ?
C46 C47 1.369(4) . ?
C47 H47 0.9300 . ?
C47 C48 1.407(4) . ?
C48 C49 1.434(4) . ?
C48 C56 1.399(4) . ?
C49 H49 0.9300 . ?
C49 C50 1.360(4) . ?
C50 H50 0.9300 . ?
C50 C51 1.439(4) . ?
C51 C52 1.410(4) . ?
C51 C55 1.396(4) . ?
C52 H52 0.9300 . ?
C52 C53 1.374(4) . ?
C53 H53 0.9300 . ?
C53 C54 1.393(4) . ?
C54 H54 0.9300 . ?
C55 C56 1.418(4) . ?
C57 H57 0.9300 . ?
C57 C58 1.394(4) . ?
C58 H58 0.9300 . ?
C58 C59 1.365(5) . ?
C59 H59 0.9300 . ?
C59 C60 1.408(5) . ?
C60 C61 1.441(4) . ?
C60 C68 1.400(4) . ?
C61 H61 0.9300 . ?
C61 C62 1.345(5) . ?
C62 H62 0.9300 . ?
C62 C63 1.434(4) . ?
C63 C64 1.409(4) . ?
C63 C67 1.400(4) . ?
C64 H64 0.9300 . ?
C64 C65 1.372(4) . ?
C65 H65 0.9300 . ?
C65 C66 1.402(4) . ?
C66 H66 0.9300 . ?
C67 C68 1.421(4) . ?
C69 H69 0.9300 . ?
C69 C70 1.401(4) . ?
C70 H70 0.9300 . ?
C70 C71 1.369(4) . ?
C71 H71 0.9300 . ?
C71 C72 1.407(4) . ?
C72 C73 1.435(4) . ?
C72 C80 1.403(4) . ?
C73 H73 0.9300 . ?
C73 C74 1.349(4) . ?
C74 H74 0.9300 . ?
C74 C75 1.434(4) . ?
C75 C76 1.407(4) . ?
C75 C79 1.394(4) . ?
C76 H76 0.9300 . ?
C76 C77 1.367(4) . ?
C77 H77 0.9300 . ?
C77 C78 1.401(4) . ?
C78 H78 0.9300 . ?
C79 C80 1.422(4) . ?
O9 C83 1.263(4) . ?
N31 C81 1.464(4) . ?
N31 C82 1.459(4) . ?
N31 C83 1.321(4) . ?
C81 H81A 0.9600 . ?
C81 H81B 0.9600 . ?
C81 H81C 0.9600 . ?
C82 H82A 0.9600 . ?
C82 H82B 0.9600 . ?
C82 H82C 0.9600 . ?
C83 C84 1.508(4) . ?
C84 H84A 0.9600 . ?
C84 H84B 0.9600 . ?
C84 H84C 0.9600 . ?
O11 C92 1.299(6) . ?
N32 C90 1.450(7) . ?
N32 C91 1.585(8) . ?
N32 C92 1.237(7) . ?
C90 H90A 0.9600 . ?
C90 H90B 0.9600 . ?
C90 H90C 0.9600 . ?
C91 H91A 0.9600 . ?
C91 H91B 0.9600 . ?
C91 H91C 0.9600 . ?
C92 C94 1.507(7) . ?
C94 H94A 0.9600 . ?
C94 H94B 0.9600 . ?
C94 H94C 0.9600 . ?
O12 H12A 0.8499 . ?
O12 H12B 0.8501 . ?
O15 H15A 0.8500 . ?
O15 H15B 0.8501 . ?
O16 H16A 0.8500 . ?
O16 H16B 0.8500 . ?
C96 H96A 0.9600 . ?
C96 H96B 0.9600 . ?
C96 H96C 0.9600 . ?
C96 H96D 1.12(16) . ?
C96 H96E 1.07(15) . ?
C96 H96F 1.15(15) . ?
C96 C95 1.563(11) . ?
C96 N33 1.531(9) . ?
C97 H97A 0.9600 . ?
C97 H97B 0.9600 . ?
C97 H97C 0.9600 . ?
C97 H97D 1.08(12) . ?
C97 H97E 1.07(12) . ?
C97 H97F 0.96(12) . ?
C97 N34 1.527(9) . ?
C97 N33 1.463(9) . ?
C99 H99A 0.9600 . ?
C99 H99B 0.9600 . ?
C99 H99C 0.9600 . ?
C99 H99D 1.10(9) . ?
C99 H99E 1.12(9) . ?
C99 H99F 1.18(9) . ?
C99 N34 1.472(7) . ?
C99 C98 1.494(11) . ?
O18 C95 1.057(19) . ?
N34 C95 1.355(9) . ?
O17 C98 1.508(18) . ?
N33 C98 1.298(12) . ?
O13 H13A 0.8784 . ?
O13 H13B 0.8756 . ?
O14 H14A 0.8496 . ?
O14 H14B 0.8499 . ?
